data_4037105
loop_
_publ_author_name
'Quach, Rachelle'
'Furkert, Daniel P.'
'Brimble, Margaret A.'

_publ_section_title
;
 Total Synthesis of the Resorcyclic Acid Lactone Spiroketal Citreoviranol.
;
_journal_issue 18
_journal_name_full 'The Journal of organic chemistry'
_journal_page_first 8343
_journal_page_last 8350
_journal_paper_doi 10.1021/acs.joc.6b01503
_journal_volume 81
_journal_year 2016
_chemical_formula_moiety C15H18O6
_chemical_formula_sum 'C15 H18 O6'
_chemical_formula_weight 294.11
_chemical_melting_point 72.0(10)
_chemical_name_common citreoviranol
_chemical_name_systematic
;
(2'S,4'R6'S)-spiro[6,8-dimethoxyisochroman-1-one-3,6'-2'-methyloxan-4'-ol]
;
_space_group_IT_number 1
_space_group_name_Hall 'P 1'
_space_group_name_H-M_alt 'P 1'
_symmetry_cell_setting triclinic
_symmetry_space_group_name_H-M 'P 1'
_atom_sites_solution_hydrogens geom
_atom_sites_solution_primary direct
_atom_sites_solution_secondary difmap
_audit_creation_method SHELXL-97
_cell_angle_alpha 94.992(4)
_cell_angle_beta 92.691(4)
_cell_angle_gamma 93.826(4)
_cell_formula_units_Z 4
_cell_length_a 7.1669(4)
_cell_length_b 7.6027(4)
_cell_length_c 13.8637(8)
_cell_measurement_reflns_used '8471 / 3173 [R(int) = 0.0627]'
_cell_measurement_temperature 372(2)
_cell_measurement_theta_max 21.04
_cell_measurement_theta_min 2.70
_cell_volume 749.80(7)
_computing_structure_refinement 'SHELXL-97 (Sheldrick, 2008)'
_diffrn_ambient_temperature 372(2)
_diffrn_measured_fraction_theta_full 0.991
_diffrn_measured_fraction_theta_max 0.991
_diffrn_radiation_monochromator graphite
_diffrn_radiation_source 'fine-focus sealed tube'
_diffrn_radiation_type MoK\a
_diffrn_radiation_wavelength 0.71073
_diffrn_reflns_av_R_equivalents 0.0627
_diffrn_reflns_av_sigmaI/netI 0.0725
_diffrn_reflns_limit_h_max 7
_diffrn_reflns_limit_h_min -7
_diffrn_reflns_limit_k_max 7
_diffrn_reflns_limit_k_min -7
_diffrn_reflns_limit_l_max 13
_diffrn_reflns_limit_l_min -13
_diffrn_reflns_number 8471
_diffrn_reflns_theta_full 21.04
_diffrn_reflns_theta_max 21.04
_diffrn_reflns_theta_min 2.70
_exptl_absorpt_coefficient_mu 0.110
_exptl_absorpt_correction_T_max 0.9891
_exptl_absorpt_correction_T_min 0.9616
_exptl_crystal_colour colourless
_exptl_crystal_density_diffrn 1.374
_exptl_crystal_density_meas 1.374
_exptl_crystal_density_method 'not measured'
_exptl_crystal_description 'colourless needle'
_exptl_crystal_F_000 328
_exptl_crystal_size_max 0.36
_exptl_crystal_size_mid 0.10
_exptl_crystal_size_min 0.10
_refine_diff_density_max 0.314
_refine_diff_density_min -0.174
_refine_diff_density_rms 0.056
_refine_ls_abs_structure_details 'Flack H D (1983), Acta Cryst. A39, 876-881'
_refine_ls_abs_structure_Flack 1.3(15)
_refine_ls_extinction_coef 0.000(3)
_refine_ls_extinction_expression Fc^*^=kFc[1+0.001xFc^2^\l^3^/sin(2\q)]^-1/4^
_refine_ls_extinction_method SHELXL
_refine_ls_goodness_of_fit_ref 1.024
_refine_ls_hydrogen_treatment mixed
_refine_ls_matrix_type full
_refine_ls_number_parameters 406
_refine_ls_number_reflns 3173
_refine_ls_number_restraints 3
_refine_ls_restrained_S_all 1.023
_refine_ls_R_factor_all 0.0614
_refine_ls_R_factor_gt 0.0504
_refine_ls_shift/su_max 0.005
_refine_ls_shift/su_mean 0.001
_refine_ls_structure_factor_coef Fsqd
_refine_ls_weighting_details 'calc w=1/[\s^2^(Fo^2^)+(0.0755P)^2^+0.0000P] where P=(Fo^2^+2Fc^2^)/3'
_refine_ls_weighting_scheme calc
_refine_ls_wR_factor_gt 0.1203
_refine_ls_wR_factor_ref 0.1279
_reflns_number_gt 2715
_reflns_number_total 3173
_reflns_threshold_expression >2\s(I)
_cod_data_source_file jo6b01503_si_002.cif
_cod_data_source_block citreoviranol
_cod_depositor_comments
;
The following automatic conversions were performed:

data item '_chemical_melting_point' value '71-73' was changed to
'72.0(10)' -- the average value was taken and precision was
estimated.

Automatic conversion script
Id: cif_fix_values 6909 2019-04-08 15:41:33Z antanas 
;
_cod_original_sg_symbol_H-M P1
_cod_original_formula_sum C15H18O6
_cod_database_code 4037105

loop_
_symmetry_equiv_pos_as_xyz
'x, y, z'

loop_
_atom_site_label
_atom_site_type_symbol
_atom_site_fract_x
_atom_site_fract_y
_atom_site_fract_z
_atom_site_U_iso_or_equiv
_atom_site_adp_type
_atom_site_occupancy
_atom_site_symmetry_multiplicity
_atom_site_calc_flag
_atom_site_refinement_flags
C1 C 0.7710(7) 0.3463(8) 0.5124(4) 0.0242(14) Uani 1 1 d .
C2 C 0.7116(8) 0.6228(7) 0.4466(4) 0.0258(14) Uani 1 1 d .
C3 C 0.7091(7) 0.7115(7) 0.5486(4) 0.0212(14) Uani 1 1 d .
H3A H 0.8307 0.7725 0.5662 0.025 Uiso 1 1 calc R
H3B H 0.6173 0.7998 0.5495 0.025 Uiso 1 1 calc R
C4 C 0.6640(6) 0.5867(7) 0.6228(4) 0.0189(14) Uani 1 1 d .
C5 C 0.6004(7) 0.6448(8) 0.7113(4) 0.0238(14) Uani 1 1 d .
H5 H 0.5835 0.7643 0.7257 0.029 Uiso 1 1 calc R
C6 C 0.5612(7) 0.5250(8) 0.7794(4) 0.0231(15) Uani 1 1 d .
C7 C 0.4684(9) 0.4861(8) 0.9409(4) 0.0363(16) Uani 1 1 d .
H7A H 0.5847 0.4414 0.9610 0.054 Uiso 1 1 calc R
H7B H 0.3807 0.3891 0.9175 0.054 Uiso 1 1 calc R
H7C H 0.4189 0.5520 0.9949 0.054 Uiso 1 1 calc R
C8 C 0.5854(7) 0.3469(8) 0.7606(4) 0.0237(14) Uani 1 1 d .
H8 H 0.5585 0.2681 0.8066 0.028 Uiso 1 1 calc R
C9 C 0.6511(7) 0.2876(7) 0.6713(4) 0.0243(15) Uani 1 1 d .
C10 C 0.6909(7) 0.4050(7) 0.6018(4) 0.0206(14) Uani 1 1 d .
C11 C 0.8121(8) 0.7367(7) 0.3800(4) 0.0281(15) Uani 1 1 d .
H11A H 0.9448 0.7461 0.3986 0.034 Uiso 1 1 calc R
H11B H 0.7680 0.8547 0.3879 0.034 Uiso 1 1 calc R
C12 C 0.7857(8) 0.6678(7) 0.2747(4) 0.0278(15) Uani 1 1 d .
H12 H 0.8472 0.5569 0.2640 0.033 Uiso 1 1 calc R
C13 C 0.5769(8) 0.6338(8) 0.2496(4) 0.0314(15) Uani 1 1 d .
H13A H 0.5182 0.7452 0.2555 0.038 Uiso 1 1 calc R
H13B H 0.5577 0.5838 0.1828 0.038 Uiso 1 1 calc R
C14 C 0.4853(8) 0.5091(7) 0.3149(4) 0.0278(14) Uani 1 1 d .
H14 H 0.5329 0.3916 0.3034 0.033 Uiso 1 1 calc R
C15 C 0.0458(7) 0.7402(8) -0.1797(4) 0.0232(14) Uani 1 1 d .
C16 C 0.1163(7) 0.7862(7) -0.2725(4) 0.0196(13) Uani 1 1 d .
C17 C 0.1561(7) 0.6551(7) -0.3436(4) 0.0202(14) Uani 1 1 d .
C18 C 0.2158(7) 0.7004(7) -0.4322(4) 0.0240(14) Uani 1 1 d .
H18 H 0.2431 0.6132 -0.4797 0.029 Uiso 1 1 calc R
C19 C 0.2343(7) 0.8779(8) -0.4493(4) 0.0220(14) Uani 1 1 d .
C20 C 0.2985(8) 1.0868(8) -0.5646(4) 0.0344(16) Uani 1 1 d .
H20A H 0.3865 1.1593 -0.5214 0.052 Uiso 1 1 calc R
H20B H 0.1763 1.1301 -0.5594 0.052 Uiso 1 1 calc R
H20C H 0.3359 1.0910 -0.6300 0.052 Uiso 1 1 calc R
C21 C 0.1942(7) 1.0108(8) -0.3792(4) 0.0217(13) Uani 1 1 d .
H21 H 0.2066 1.1290 -0.3919 0.026 Uiso 1 1 calc R
C22 C 0.1367(7) 0.9654(7) -0.2918(4) 0.0209(14) Uani 1 1 d .
C23 C 0.0879(8) 1.1034(7) -0.2148(4) 0.0257(15) Uani 1 1 d .
H23A H 0.1746 1.2067 -0.2160 0.031 Uiso 1 1 calc R
H23B H -0.0366 1.1387 -0.2309 0.031 Uiso 1 1 calc R
C24 C 0.0917(7) 1.0482(7) -0.1144(4) 0.0215(14) Uani 1 1 d .
C25 C -0.0127(8) 1.1645(7) -0.0469(4) 0.0274(14) Uani 1 1 d .
H25A H -0.1451 1.1470 -0.0658 0.033 Uiso 1 1 calc R
H25B H 0.0266 1.2869 -0.0544 0.033 Uiso 1 1 calc R
C26 C 0.0132(7) 1.1338(7) 0.0583(4) 0.0267(14) Uani 1 1 d .
H26 H -0.0556 1.0227 0.0702 0.032 Uiso 1 1 calc R
C27 C 0.2185(7) 1.1242(7) 0.0859(4) 0.0290(15) Uani 1 1 d .
H27A H 0.2319 1.0887 0.1513 0.035 Uiso 1 1 calc R
H27B H 0.2825 1.2406 0.0852 0.035 Uiso 1 1 calc R
C28 C 0.3092(7) 0.9932(7) 0.0167(4) 0.0251(14) Uani 1 1 d .
H28 H 0.2502 0.8744 0.0214 0.030 Uiso 1 1 calc R
C30 C 0.5182(8) 0.9887(8) 0.0340(4) 0.0362(16) Uani 1 1 d .
H30A H 0.5774 1.1041 0.0285 0.054 Uiso 1 1 calc R
H30B H 0.5648 0.9052 -0.0133 0.054 Uiso 1 1 calc R
H30C H 0.5453 0.9539 0.0978 0.054 Uiso 1 1 calc R
C31 C 0.2733(7) 0.4946(8) 0.3015(4) 0.0326(15) Uani 1 1 d .
H31A H 0.2271 0.6095 0.3146 0.049 Uiso 1 1 calc R
H31B H 0.2219 0.4157 0.3454 0.049 Uiso 1 1 calc R
H31C H 0.2369 0.4497 0.2360 0.049 Uiso 1 1 calc R
O1 O 0.8118(5) 0.4594(4) 0.4460(3) 0.0254(9) Uani 1 1 d .
O2 O 0.8140(5) 0.1914(5) 0.4924(3) 0.0307(10) Uani 1 1 d .
O3 O 0.6792(5) 0.1125(5) 0.6555(3) 0.0281(10) Uani 1 1 d .
H3A H 0.7188 0.0924 0.6014 0.042 Uiso 1 1 calc R
O4 O 0.4993(5) 0.5995(5) 0.8650(3) 0.0311(10) Uani 1 1 d .
O5 O 0.5230(4) 0.5752(4) 0.4160(2) 0.0218(9) Uani 1 1 d .
O6 O 0.8705(6) 0.7980(5) 0.2180(3) 0.0396(11) Uani 1 1 d .
H6 H 0.8163 0.8895 0.2253 0.059 Uiso 1 1 calc R
O7 O -0.0007(5) 0.8685(5) -0.1139(3) 0.0278(10) Uani 1 1 d .
O8 O 0.0140(5) 0.5865(5) -0.1587(3) 0.0290(10) Uani 1 1 d .
O9 O 0.1361(5) 0.4812(5) -0.3296(3) 0.0281(10) Uani 1 1 d .
H9 H 0.1144 0.4703 -0.2728 0.042 Uiso 1 1 calc R
O10 O 0.2939(5) 0.9090(5) -0.5396(3) 0.0303(10) Uani 1 1 d .
O11 O 0.2804(4) 1.0401(4) -0.0829(2) 0.0238(9) Uani 1 1 d .
O12 O -0.0637(5) 1.2789(5) 0.1124(3) 0.0371(11) Uani 1 1 d .
H12 H -0.1046 1.2454 0.1625 0.056 Uiso 1 1 calc R
O13 O 0.9703(9) 0.6155(6) 0.0581(3) 0.0737(17) Uani 1 1 d .
O14 O 0.8093(7) 0.1464(6) 0.2730(3) 0.0544(13) Uani 1 1 d .

loop_
_atom_site_aniso_label
_atom_site_aniso_U_11
_atom_site_aniso_U_22
_atom_site_aniso_U_33
_atom_site_aniso_U_23
_atom_site_aniso_U_13
_atom_site_aniso_U_12
C1 0.029(3) 0.023(4) 0.020(4) 0.000(3) -0.002(3) 0.001(3)
C2 0.038(4) 0.020(3) 0.019(4) 0.001(3) 0.006(3) 0.003(3)
C3 0.018(3) 0.019(3) 0.027(4) 0.004(3) 0.003(3) 0.003(2)
C4 0.012(3) 0.025(4) 0.018(3) -0.005(3) 0.002(2) -0.002(2)
C5 0.020(3) 0.014(3) 0.037(4) 0.004(3) -0.007(3) 0.002(2)
C6 0.018(3) 0.028(4) 0.022(4) -0.006(3) 0.007(3) -0.004(3)
C7 0.054(4) 0.036(4) 0.020(4) 0.012(3) 0.010(3) -0.004(3)
C8 0.025(3) 0.024(4) 0.022(4) 0.007(3) 0.004(3) -0.006(3)
C9 0.023(3) 0.017(4) 0.032(4) 0.006(3) -0.006(3) -0.003(3)
C10 0.017(3) 0.012(3) 0.032(4) 0.000(3) 0.003(3) 0.000(2)
C11 0.029(3) 0.020(3) 0.036(4) 0.002(3) 0.006(3) 0.000(3)
C12 0.040(4) 0.026(3) 0.018(4) 0.002(3) 0.008(3) -0.001(3)
C13 0.045(4) 0.031(4) 0.017(3) -0.006(3) 0.001(3) 0.006(3)
C14 0.038(4) 0.023(3) 0.022(4) 0.000(3) 0.000(3) 0.007(3)
C15 0.021(3) 0.023(4) 0.025(4) 0.004(3) -0.010(3) -0.003(3)
C16 0.015(3) 0.019(4) 0.025(4) 0.003(3) 0.001(2) 0.002(2)
C17 0.013(3) 0.019(4) 0.028(4) -0.002(3) -0.003(3) 0.000(3)
C18 0.018(3) 0.026(4) 0.027(4) 0.001(3) 0.007(3) 0.001(2)
C19 0.019(3) 0.026(4) 0.021(4) 0.003(3) 0.001(3) 0.001(2)
C20 0.040(4) 0.036(4) 0.027(4) 0.002(3) 0.007(3) 0.000(3)
C21 0.024(3) 0.016(3) 0.025(4) 0.005(3) -0.003(3) -0.003(2)
C22 0.019(3) 0.022(4) 0.019(4) -0.002(3) -0.003(3) -0.002(2)
C23 0.028(3) 0.019(3) 0.030(4) 0.003(3) -0.001(3) -0.003(3)
C24 0.022(3) 0.019(3) 0.024(4) 0.001(3) 0.010(3) -0.005(2)
C25 0.030(3) 0.024(3) 0.029(4) 0.000(3) 0.008(3) 0.002(3)
C26 0.034(4) 0.023(4) 0.022(4) -0.004(3) 0.002(3) -0.001(3)
C27 0.035(4) 0.029(4) 0.023(3) 0.008(3) 0.000(3) -0.003(3)
C28 0.028(3) 0.023(3) 0.024(3) 0.005(3) 0.006(3) -0.003(3)
C30 0.036(4) 0.035(4) 0.036(4) 0.004(3) -0.006(3) -0.004(3)
C31 0.032(3) 0.038(4) 0.026(4) -0.004(3) -0.004(3) 0.002(3)
O1 0.030(2) 0.018(2) 0.028(2) 0.0019(19) 0.0066(18) 0.0040(18)
O2 0.035(2) 0.023(3) 0.034(3) -0.0026(19) 0.0041(19) 0.0053(19)
O3 0.035(2) 0.020(3) 0.029(2) 0.0036(18) 0.003(2) 0.0031(17)
O4 0.046(3) 0.024(2) 0.024(2) 0.003(2) 0.009(2) 0.0020(19)
O5 0.018(2) 0.029(2) 0.018(2) -0.0003(17) 0.0000(16) -0.0015(16)
O6 0.062(3) 0.020(2) 0.038(2) 0.004(2) 0.021(2) 0.000(2)
O7 0.034(2) 0.023(2) 0.025(2) -0.0020(19) 0.0030(18) -0.0052(18)
O8 0.031(2) 0.022(3) 0.035(2) 0.008(2) 0.0039(19) -0.0039(18)
O9 0.034(2) 0.017(2) 0.033(3) 0.0018(18) 0.007(2) -0.0005(18)
O10 0.040(2) 0.025(2) 0.027(3) 0.0072(18) 0.0102(19) 0.0032(18)
O11 0.023(2) 0.024(2) 0.024(2) 0.0038(17) 0.0006(18) 0.0005(16)
O12 0.053(3) 0.029(2) 0.031(2) 0.0034(19) 0.017(2) 0.004(2)
O13 0.152(5) 0.035(3) 0.037(3) 0.001(2) 0.040(3) 0.002(3)
O14 0.099(4) 0.036(3) 0.032(3) 0.009(2) 0.029(3) 0.011(2)

loop_
_atom_type_symbol
_atom_type_description
_atom_type_scat_dispersion_real
_atom_type_scat_dispersion_imag
_atom_type_scat_source
C C 0.0033 0.0016 'International Tables Vol C Tables 4.2.6.8 and 6.1.1.4'
H H 0.0000 0.0000 'International Tables Vol C Tables 4.2.6.8 and 6.1.1.4'
O O 0.0106 0.0060 'International Tables Vol C Tables 4.2.6.8 and 6.1.1.4'

loop_
_geom_angle_atom_site_label_1
_geom_angle_atom_site_label_2
_geom_angle_atom_site_label_3
_geom_angle
O2 C1 O1 115.4(5)
O2 C1 C10 123.4(5)
O1 C1 C10 121.2(5)
O5 C2 O1 108.1(4)
O5 C2 C11 113.5(4)
O1 C2 C11 105.8(4)
O5 C2 C3 106.3(4)
O1 C2 C3 110.7(4)
C11 C2 C3 112.5(4)
C4 C3 C2 113.8(4)
C5 C4 C10 119.6(5)
C5 C4 C3 121.6(5)
C10 C4 C3 118.8(5)
C4 C5 C6 120.1(5)
O4 C6 C8 124.0(5)
O4 C6 C5 114.5(5)
C8 C6 C5 121.5(5)
C6 C8 C9 118.6(5)
O3 C9 C8 117.6(5)
O3 C9 C10 121.4(5)
C8 C9 C10 121.0(5)
C9 C10 C4 119.2(5)
C9 C10 C1 121.1(5)
C4 C10 C1 119.6(5)
C2 C11 C12 113.6(4)
O6 C12 C11 108.1(4)
O6 C12 C13 111.9(5)
C11 C12 C13 108.2(5)
C14 C13 C12 111.8(5)
O5 C14 C13 110.4(4)
O5 C14 C31 104.4(4)
C13 C14 C31 112.7(5)
O8 C15 O7 115.9(5)
O8 C15 C16 124.0(5)
O7 C15 C16 120.0(5)
C17 C16 C22 119.4(5)
C17 C16 C15 121.0(5)
C22 C16 C15 119.6(5)
O9 C17 C18 117.8(5)
O9 C17 C16 121.9(5)
C18 C17 C16 120.3(5)
C17 C18 C19 119.1(5)
O10 C19 C18 114.6(5)
O10 C19 C21 124.0(5)
C18 C19 C21 121.4(5)
C22 C21 C19 119.2(5)
C21 C22 C16 120.6(5)
C21 C22 C23 121.2(5)
C16 C22 C23 118.2(5)
C24 C23 C22 115.4(5)
O11 C24 O7 107.4(4)
O11 C24 C23 107.9(4)
O7 C24 C23 110.2(4)
O11 C24 C25 112.8(4)
O7 C24 C25 105.6(4)
C23 C24 C25 112.8(5)
C24 C25 C26 115.0(5)
O12 C26 C25 106.7(4)
O12 C26 C27 111.3(4)
C25 C26 C27 110.3(5)
C26 C27 C28 111.5(4)
O11 C28 C30 105.8(4)
O11 C28 C27 109.7(4)
C30 C28 C27 114.6(4)
C1 O1 C2 118.2(4)
C6 O4 C7 117.6(4)
C2 O5 C14 117.0(4)
C15 O7 C24 118.7(4)
C19 O10 C20 117.1(4)
C24 O11 C28 114.8(4)

loop_
_geom_bond_atom_site_label_1
_geom_bond_atom_site_label_2
_geom_bond_distance
C1 O2 1.248(6)
C1 O1 1.342(7)
C1 C10 1.438(8)
C2 O5 1.412(6)
C2 O1 1.475(6)
C2 C11 1.497(8)
C2 C3 1.514(8)
C3 C4 1.491(7)
C4 C5 1.376(8)
C4 C10 1.415(7)
C5 C6 1.392(8)
C6 O4 1.375(6)
C6 C8 1.380(8)
C7 O4 1.433(6)
C8 C9 1.395(8)
C9 O3 1.361(6)
C9 C10 1.396(7)
C11 C12 1.507(7)
C12 O6 1.437(6)
C12 C13 1.520(8)
C13 C14 1.508(8)
C14 O5 1.454(6)
C14 C31 1.518(7)
C15 O8 1.238(6)
C15 O7 1.346(7)
C15 C16 1.465(8)
C16 C17 1.393(7)
C16 C22 1.411(7)
C17 O9 1.352(6)
C17 C18 1.383(7)
C18 C19 1.389(8)
C19 O10 1.376(7)
C19 C21 1.393(8)
C20 O10 1.423(7)
C21 C22 1.363(8)
C22 C23 1.501(8)
C23 C24 1.488(7)
C24 O11 1.408(6)
C24 O7 1.479(6)
C24 C25 1.493(8)
C25 C26 1.502(8)
C26 O12 1.435(6)
C26 C27 1.511(7)
C27 C28 1.521(8)
C28 O11 1.464(6)
C28 C30 1.509(8)
